data_2224035
loop_
_publ_author_name
'Khan, F. Nawaz'
'Subashini, R.'
'Roopan, S. Mohana'
'Hathwar, Venkatesha R.'
'Ng, Seik Weng'

_publ_section_title
;
 2-Chloro-6-methylquinoline-3-carbaldehyde
;
_journal_coeditor_code TK2550
_journal_issue 11
_journal_name_full 'Acta Crystallographica Section E'
_journal_page_first o2686
_journal_paper_doi 10.1107/S1600536809040653
_journal_volume 65
_journal_year 2009
_chemical_formula_iupac 'C11 H8 Cl N O'
_chemical_formula_moiety 'C11 H8 Cl N O'
_chemical_formula_sum 'C11 H8 Cl N O'
_chemical_formula_weight 205.63
_chemical_name_systematic
;
2-Chloro-6-methylquinoline-3-carbaldehyde
;
_space_group_IT_number 7
_symmetry_cell_setting monoclinic
_symmetry_space_group_name_Hall 'P -2yc'
_symmetry_space_group_name_H-M 'P 1 c 1'
_atom_sites_solution_hydrogens geom
_atom_sites_solution_primary direct
_atom_sites_solution_secondary difmap
_audit_creation_method SHELXL-97
_cell_angle_alpha 90
_cell_angle_beta 101.377(15)
_cell_angle_gamma 90
_cell_formula_units_Z 2
_cell_length_a 5.9440(10)
_cell_length_b 3.9210(19)
_cell_length_c 20.390(2)
_cell_measurement_reflns_used 1352
_cell_measurement_temperature 290(2)
_cell_measurement_theta_max 20.7
_cell_measurement_theta_min 2.0
_cell_volume 465.9(2)
_computing_cell_refinement 'CrysAlis Pro (Oxford Diffraction, 2009)'
_computing_data_collection 'CrysAlis Pro (Oxford Diffraction, 2009)'
_computing_data_reduction 'CrysAlis Pro (Oxford Diffraction, 2009)'
_computing_molecular_graphics 'X-SEED (Barbour, 2001)'
_computing_publication_material 'publCIF (Westrip, 2009)'
_computing_structure_refinement 'SHELXL97 (Sheldrick, 2008)'
_computing_structure_solution 'SHELXS97 (Sheldrick, 2008)'
_diffrn_ambient_temperature 290(2)
_diffrn_measured_fraction_theta_full 0.994
_diffrn_measured_fraction_theta_max 0.994
_diffrn_measurement_device_type 'Oxford Diffraction Excalibur diffractometer'
_diffrn_measurement_method \w
_diffrn_radiation_monochromator graphite
_diffrn_radiation_source 'fine-focus sealed tube'
_diffrn_radiation_type MoK\a
_diffrn_radiation_wavelength 0.71073
_diffrn_reflns_av_R_equivalents 0.028
_diffrn_reflns_av_sigmaI/netI 0.028
_diffrn_reflns_limit_h_max 7
_diffrn_reflns_limit_h_min -7
_diffrn_reflns_limit_k_max 5
_diffrn_reflns_limit_k_min -5
_diffrn_reflns_limit_l_max 25
_diffrn_reflns_limit_l_min -26
_diffrn_reflns_number 5980
_diffrn_reflns_theta_full 27.5
_diffrn_reflns_theta_max 27.5
_diffrn_reflns_theta_min 3.5
_diffrn_standards_decay_% 0
_diffrn_standards_interval_count 0
_diffrn_standards_interval_time 0
_diffrn_standards_number 0
_exptl_absorpt_coefficient_mu 0.370
_exptl_absorpt_correction_T_max 0.947
_exptl_absorpt_correction_T_min 0.913
_exptl_absorpt_correction_type multi-scan
_exptl_absorpt_process_details '(CrysAlis Pro; Oxford Diffraction, 2009)'
_exptl_crystal_colour Colorless
_exptl_crystal_density_diffrn 1.466
_exptl_crystal_density_method 'not measured'
_exptl_crystal_description Block
_exptl_crystal_F_000 212
_exptl_crystal_size_max 0.25
_exptl_crystal_size_mid 0.15
_exptl_crystal_size_min 0.15
_refine_diff_density_max 0.19
_refine_diff_density_min -0.17
_refine_ls_abs_structure_details 'Flack (1983), 990 Friedel pairs'
_refine_ls_abs_structure_Flack 0.02(6)
_refine_ls_extinction_method none
_refine_ls_goodness_of_fit_ref 1.00
_refine_ls_hydrogen_treatment constr
_refine_ls_matrix_type full
_refine_ls_number_parameters 128
_refine_ls_number_reflns 2052
_refine_ls_number_restraints 2
_refine_ls_restrained_S_all 1.00
_refine_ls_R_factor_all 0.040
_refine_ls_R_factor_gt 0.034
_refine_ls_shift/su_max_lt 0.001
_refine_ls_shift/su_mean 0.000
_refine_ls_structure_factor_coef Fsqd
_refine_ls_weighting_details 'calc w=1/[\s^2^(Fo^2^)+(0.0584P)^2^] where P=(Fo^2^+2Fc^2^)/3'
_refine_ls_weighting_scheme calc
_refine_ls_wR_factor_gt 0.087
_refine_ls_wR_factor_ref 0.089
_reflns_number_gt 1831
_reflns_number_total 2052
_reflns_threshold_expression I>2\s(I)
_cod_data_source_file tk2550.cif
_cod_data_source_block I
_cod_depositor_comments
;
The following automatic conversions were performed:
'_symmetry_cell_setting' value 'Monoclinic' changed to 'monoclinic'
according to '/home/saulius/struct/CIF-dictionaries/cif_core.dic'
dictionary named 'cif_core.dic' version 2.4.1 from
2010-06-29.

'_exptl_absorpt_correction_type' value 'Multi-scan' changed
to 'multi-scan' according to
'/home/saulius/struct/CIF-dictionaries/cif_core.dic' dictionary named
'cif_core.dic' version 2.4.1 from 2010-06-29.

Automatic conversion script
Id: cif_fix_enum 1527 2010-12-29 10:47:43Z saulius 

The following automatic conversions were performed:

'_symmetry_cell_setting' value 'Monoclinic' changed to 'monoclinic'
according to /home/saulius/struct/CIF-dictionaries/cif_core.dic
dictionary named 'cif_core.dic' version 2.4.1 from
2010-06-29.

'_exptl_absorpt_correction_type' value 'Multi-scan'
changed to 'multi-scan' according to
/home/saulius/struct/CIF-dictionaries/cif_core.dic dictionary named
'cif_core.dic' version 2.4.1 from 2010-06-29.

Automatic conversion script
Id: cif_fix_values 1715 2011-07-08 13:25:40Z adriana 
;
_cod_original_sg_symbol_H-M 'P c'
_cod_database_code 2224035
_cod_database_fobs_code 2224035

loop_
_symmetry_equiv_pos_as_xyz
'x, y, z'
'x, -y, z+1/2'

loop_
_atom_site_type_symbol
_atom_site_label
_atom_site_fract_x
_atom_site_fract_y
_atom_site_fract_z
_atom_site_U_iso_or_equiv
_atom_site_adp_type
_atom_site_calc_flag
_atom_site_refinement_flags
_atom_site_occupancy
_atom_site_disorder_assembly
_atom_site_disorder_group
Cl Cl1 1.00002(8) 1.11653(14) 0.50000(3) 0.04862(17) Uani d . 1 . .
O O1 0.4626(4) 0.5444(6) 0.55814(8) 0.0676(6) Uani d . 1 . .
N N1 0.7865(3) 0.9885(5) 0.37983(9) 0.0382(4) Uani d . 1 . .
C C1 0.7703(3) 0.9492(5) 0.44201(10) 0.0351(5) Uani d . 1 . .
C C2 0.5905(3) 0.7858(5) 0.46557(10) 0.0340(4) Uani d . 1 . .
C C3 0.4137(4) 0.6644(5) 0.41837(10) 0.0341(4) Uani d . 1 . .
H H3 0.2906 0.5561 0.4315 0.041 Uiso calc R 1 . .
C C4 0.4163(3) 0.7021(5) 0.34984(10) 0.0320(4) Uani d . 1 . .
C C5 0.2378(4) 0.5831(5) 0.29839(10) 0.0366(4) Uani d . 1 . .
H H5 0.1096 0.4792 0.3094 0.044 Uiso calc R 1 . .
C C6 0.2519(4) 0.6196(5) 0.23214(10) 0.0383(5) Uani d . 1 . .
C C7 0.4490(4) 0.7786(6) 0.21674(10) 0.0454(5) Uani d . 1 . .
H H7 0.4598 0.8019 0.1721 0.054 Uiso calc R 1 . .
C C8 0.6212(4) 0.8971(6) 0.26419(11) 0.0441(5) Uani d . 1 . .
H H8 0.7474 1.0015 0.2521 0.053 Uiso calc R 1 . .
C C9 0.6099(4) 0.8627(5) 0.33289(10) 0.0335(4) Uani d . 1 . .
C C10 0.5895(4) 0.7365(7) 0.53783(11) 0.0470(5) Uani d . 1 . .
H H10 0.6930 0.8615 0.5688 0.056 Uiso calc R 1 . .
C C11 0.0664(4) 0.4932(7) 0.17678(10) 0.0501(6) Uani d . 1 . .
H H11A -0.0398 0.3562 0.1952 0.075 Uiso calc R 1 . .
H H11B 0.1332 0.3584 0.1463 0.075 Uiso calc R 1 . .
H H11C -0.0131 0.6841 0.1534 0.075 Uiso calc R 1 . .

loop_
_atom_site_aniso_label
_atom_site_aniso_U_11
_atom_site_aniso_U_22
_atom_site_aniso_U_33
_atom_site_aniso_U_12
_atom_site_aniso_U_13
_atom_site_aniso_U_23
Cl1 0.0366(3) 0.0578(3) 0.0488(3) -0.0066(3) 0.00193(19) -0.0056(3)
O1 0.0607(12) 0.1037(15) 0.0375(9) -0.0252(12) 0.0074(8) 0.0170(10)
N1 0.0348(9) 0.0388(8) 0.0428(10) -0.0031(7) 0.0118(7) -0.0002(7)
C1 0.0309(11) 0.0349(11) 0.0389(11) 0.0019(8) 0.0056(8) -0.0021(8)
C2 0.0325(11) 0.0377(10) 0.0325(9) 0.0060(9) 0.0083(8) 0.0028(8)
C3 0.0310(10) 0.0375(10) 0.0354(11) 0.0007(8) 0.0106(8) 0.0031(8)
C4 0.0327(10) 0.0302(10) 0.0337(10) 0.0022(8) 0.0077(8) 0.0012(8)
C5 0.0346(11) 0.0376(11) 0.0375(10) -0.0002(8) 0.0067(8) 0.0003(8)
C6 0.0412(12) 0.0384(11) 0.0348(10) 0.0030(9) 0.0062(9) -0.0016(8)
C7 0.0575(15) 0.0519(12) 0.0294(10) 0.0032(11) 0.0148(10) 0.0014(9)
C8 0.0480(13) 0.0471(12) 0.0421(11) -0.0048(10) 0.0207(10) 0.0018(10)
C9 0.0355(10) 0.0326(10) 0.0337(10) 0.0021(8) 0.0099(8) 0.0003(8)
C10 0.0412(13) 0.0631(14) 0.0350(10) -0.0026(11) 0.0035(9) 0.0021(11)
C11 0.0573(15) 0.0555(13) 0.0346(11) -0.0024(12) 0.0019(10) -0.0041(10)

loop_
_atom_type_symbol
_atom_type_description
_atom_type_scat_dispersion_real
_atom_type_scat_dispersion_imag
_atom_type_scat_source
C C 0.0033 0.0016 'International Tables Vol C Tables 4.2.6.8 and 6.1.1.4'
H H 0.0000 0.0000 'International Tables Vol C Tables 4.2.6.8 and 6.1.1.4'
N N 0.0061 0.0033 'International Tables Vol C Tables 4.2.6.8 and 6.1.1.4'
O O 0.0106 0.0060 'International Tables Vol C Tables 4.2.6.8 and 6.1.1.4'
Cl Cl 0.1484 0.1585 'International Tables Vol C Tables 4.2.6.8 and 6.1.1.4'

loop_
_geom_angle_atom_site_label_1
_geom_angle_atom_site_label_2
_geom_angle_atom_site_label_3
_geom_angle_site_symmetry_1
_geom_angle_site_symmetry_3
_geom_angle
_geom_angle_publ_flag
C1 N1 C9 . . 116.50(17) ?
N1 C1 C2 . . 126.42(19) ?
N1 C1 Cl1 . . 114.64(15) ?
C2 C1 Cl1 . . 118.93(14) ?
C3 C2 C1 . . 116.68(17) ?
C3 C2 C10 . . 120.06(19) ?
C1 C2 C10 . . 123.25(19) ?
C2 C3 C4 . . 120.41(18) ?
C2 C3 H3 . . 119.8 ?
C4 C3 H3 . . 119.8 ?
C3 C4 C9 . . 117.27(17) ?
C3 C4 C5 . . 123.20(18) ?
C9 C4 C5 . . 119.53(17) ?
C6 C5 C4 . . 120.73(19) ?
C6 C5 H5 . . 119.6 ?
C4 C5 H5 . . 119.6 ?
C5 C6 C7 . . 118.4(2) ?
C5 C6 C11 . . 121.8(2) ?
C7 C6 C11 . . 119.78(19) ?
C8 C7 C6 . . 122.5(2) ?
C8 C7 H7 . . 118.7 ?
C6 C7 H7 . . 118.7 ?
C7 C8 C9 . . 119.9(2) ?
C7 C8 H8 . . 120.0 ?
C9 C8 H8 . . 120.0 ?
N1 C9 C4 . . 122.69(17) ?
N1 C9 C8 . . 118.51(19) ?
C4 C9 C8 . . 118.81(19) ?
O1 C10 C2 . . 123.4(2) ?
O1 C10 H10 . . 118.3 ?
C2 C10 H10 . . 118.3 ?
C6 C11 H11A . . 109.5 ?
C6 C11 H11B . . 109.5 ?
H11A C11 H11B . . 109.5 ?
C6 C11 H11C . . 109.5 ?
H11A C11 H11C . . 109.5 ?
H11B C11 H11C . . 109.5 ?

loop_
_geom_bond_atom_site_label_1
_geom_bond_atom_site_label_2
_geom_bond_site_symmetry_2
_geom_bond_distance
_geom_bond_publ_flag
Cl1 C1 . 1.748(2) ?
O1 C10 . 1.196(3) ?
N1 C1 . 1.300(2) ?
N1 C9 . 1.365(3) ?
C1 C2 . 1.409(3) ?
C2 C3 . 1.363(3) ?
C2 C10 . 1.487(3) ?
C3 C4 . 1.408(3) ?
C3 H3 . 0.9300 ?
C4 C9 . 1.414(3) ?
C4 C5 . 1.416(3) ?
C5 C6 . 1.377(3) ?
C5 H5 . 0.9300 ?
C6 C7 . 1.416(3) ?
C6 C11 . 1.498(3) ?
C7 C8 . 1.345(3) ?
C7 H7 . 0.9300 ?
C8 C9 . 1.422(3) ?
C8 H8 . 0.9300 ?
C10 H10 . 0.9300 ?
C11 H11A . 0.9600 ?
C11 H11B . 0.9600 ?
C11 H11C . 0.9600 ?

loop_
_geom_torsion_atom_site_label_1
_geom_torsion_atom_site_label_2
_geom_torsion_atom_site_label_3
_geom_torsion_atom_site_label_4
_geom_torsion_site_symmetry_1
_geom_torsion_site_symmetry_2
_geom_torsion_site_symmetry_3
_geom_torsion_site_symmetry_4
_geom_torsion
_geom_torsion_publ_flag
C9 N1 C1 C2 . . . . 1.0(3) ?
C9 N1 C1 Cl1 . . . . -179.69(15) ?
N1 C1 C2 C3 . . . . -1.7(3) ?
Cl1 C1 C2 C3 . . . . 179.00(15) ?
N1 C1 C2 C10 . . . . 177.0(2) ?
Cl1 C1 C2 C10 . . . . -2.3(3) ?
C1 C2 C3 C4 . . . . 0.5(3) ?
C10 C2 C3 C4 . . . . -178.30(18) ?
C2 C3 C4 C9 . . . . 1.2(3) ?
C2 C3 C4 C5 . . . . -179.73(19) ?
C3 C4 C5 C6 . . . . -178.44(18) ?
C9 C4 C5 C6 . . . . 0.6(3) ?
C4 C5 C6 C7 . . . . 0.0(3) ?
C4 C5 C6 C11 . . . . 179.4(2) ?
C5 C6 C7 C8 . . . . -0.6(3) ?
C11 C6 C7 C8 . . . . -180.0(2) ?
C6 C7 C8 C9 . . . . 0.4(3) ?
C1 N1 C9 C4 . . . . 0.9(3) ?
C1 N1 C9 C8 . . . . -179.45(19) ?
C3 C4 C9 N1 . . . . -2.0(3) ?
C5 C4 C9 N1 . . . . 178.91(17) ?
C3 C4 C9 C8 . . . . 178.38(18) ?
C5 C4 C9 C8 . . . . -0.7(3) ?
C7 C8 C9 N1 . . . . -179.4(2) ?
C7 C8 C9 C4 . . . . 0.2(3) ?
C3 C2 C10 O1 . . . . 13.5(4) ?
C1 C2 C10 O1 . . . . -165.1(3) ?

loop_
_cod_related_entry_id
_cod_related_entry_database
_cod_related_entry_code
1 ChemSpider 600461
